data_4119296
loop_
_publ_author_name
'Christophe Werl\'e'
'Mustapha Hamdaoui'
'Corinne Bailly'
'Xavier-Fr\'ed\'eric Le Goff'
'Lydia Brelot'
'Jean-Pierre Djukic'

_publ_contact_author_address
;Institut de Chimie
Universite de Strasbourg
4 rue Blaise Pascal
67000 Strasbourg 
France
;
_publ_contact_author_email djukic@unistra.fr
_publ_contact_author_name 'J.P. Djukic'
_publ_contact_author_phone 33(0)368851523
_publ_section_title
;
 Electron-Deficient \h1-Indenyl,\h3-allylpalladium(II) Complexes
 Stabilized by Fluxional Non-covalent Interactions
;
_journal_name_full 'Journal of the American Chemical Society'
_journal_page_first 1715
_journal_page_last 1718
_journal_paper_doi 10.1021/ja312003q
_journal_volume 135
_journal_year 2013
_chemical_absolute_configuration ad
_chemical_formula_moiety 'C13 H10 Cr O3'
_chemical_formula_sum 'C13 H10 Cr O3'
_chemical_formula_weight 266.21
_space_group_IT_number 19
_symmetry_cell_setting orthorhombic
_symmetry_space_group_name_Hall 'P 2ac 2ab'
_symmetry_space_group_name_H-M 'P 21 21 21'
_atom_sites_solution_hydrogens geom
_atom_sites_solution_primary direct
_atom_sites_solution_secondary difmap
_audit_creation_method SHELXL-97
_audit_update_record
;
2012-11-23 # Formatted by publCIF
;
_cell_angle_alpha 90.00
_cell_angle_beta 90.00
_cell_angle_gamma 90.00
_cell_formula_units_Z 4
_cell_length_a 8.5829(8)
_cell_length_b 10.7976(11)
_cell_length_c 12.1925(11)
_cell_measurement_reflns_used 1194
_cell_measurement_temperature 173(2)
_cell_measurement_theta_max 24.52
_cell_measurement_theta_min 2.90
_cell_volume 1129.94(19)
_computing_cell_refinement 'Bruker SAINT'
_computing_data_collection 'Bruker APEX2'
_computing_data_reduction 'Bruker SAINT'
_computing_molecular_graphics 'Bruker SHELXTL'
_computing_publication_material 'Bruker SHELXTL'
_computing_structure_refinement 'SHELXL-97 (Sheldrick, 2008)'
_computing_structure_solution 'SHELXS-97 (Sheldrick, 2008)'
_diffrn_ambient_temperature 173(2)
_diffrn_measured_fraction_theta_full 0.999
_diffrn_measured_fraction_theta_max 0.999
_diffrn_measurement_device_type 'Bruker APEX-II CCD'
_diffrn_measurement_method '\f and \w scans'
_diffrn_radiation_monochromator triumph
_diffrn_radiation_source 'sealed tube'
_diffrn_radiation_type MoK\a
_diffrn_radiation_wavelength 0.71073
_diffrn_reflns_av_R_equivalents 0.0346
_diffrn_reflns_av_sigmaI/netI 0.0657
_diffrn_reflns_limit_h_max 11
_diffrn_reflns_limit_h_min -8
_diffrn_reflns_limit_k_max 11
_diffrn_reflns_limit_k_min -14
_diffrn_reflns_limit_l_max 16
_diffrn_reflns_limit_l_min -11
_diffrn_reflns_number 4568
_diffrn_reflns_theta_full 27.97
_diffrn_reflns_theta_max 27.97
_diffrn_reflns_theta_min 2.52
_exptl_absorpt_coefficient_mu 1.003
_exptl_absorpt_correction_T_max 0.9516
_exptl_absorpt_correction_T_min 0.7529
_exptl_absorpt_correction_type multi-scan
_exptl_absorpt_process_details sadabs
_exptl_crystal_colour black
_exptl_crystal_density_diffrn 1.565
_exptl_crystal_description plate
_exptl_crystal_F_000 544
_exptl_crystal_size_max 0.30
_exptl_crystal_size_mid 0.05
_exptl_crystal_size_min 0.05
_refine_diff_density_max 0.329
_refine_diff_density_min -0.353
_refine_diff_density_rms 0.067
_refine_ls_abs_structure_details 'Flack H D (1983), Acta Cryst. A39, 876-881'
_refine_ls_abs_structure_Flack -0.02(3)
_refine_ls_extinction_method none
_refine_ls_goodness_of_fit_ref 1.017
_refine_ls_hydrogen_treatment constr
_refine_ls_matrix_type full
_refine_ls_number_parameters 155
_refine_ls_number_reflns 2678
_refine_ls_number_restraints 0
_refine_ls_restrained_S_all 1.017
_refine_ls_R_factor_all 0.0641
_refine_ls_R_factor_gt 0.0425
_refine_ls_shift/su_max 0.000
_refine_ls_shift/su_mean 0.000
_refine_ls_structure_factor_coef Fsqd
_refine_ls_weighting_details 'calc w=1/[\s^2^(Fo^2^)+(0.0378P)^2^+0.0000P] where P=(Fo^2^+2Fc^2^)/3'
_refine_ls_weighting_scheme calc
_refine_ls_wR_factor_gt 0.0820
_refine_ls_wR_factor_ref 0.0888
_reflns_number_gt 2104
_reflns_number_total 2678
_reflns_threshold_expression I>2\s(I)
_cod_data_source_file ja312003q_si_002_01.cif
_cod_data_source_block 1
_cod_database_code 4119296

loop_
_symmetry_equiv_pos_as_xyz
'x, y, z'
'x+1/2, -y+1/2, -z'
'-x, y+1/2, -z+1/2'
'-x+1/2, -y, z+1/2'

loop_
_atom_site_label
_atom_site_type_symbol
_atom_site_fract_x
_atom_site_fract_y
_atom_site_fract_z
_atom_site_U_iso_or_equiv
_atom_site_adp_type
_atom_site_occupancy
_atom_site_symmetry_multiplicity
_atom_site_calc_flag
_atom_site_refinement_flags
C1 C 1.0285(4) 0.0821(3) 0.3878(3) 0.0280(8) Uani 1 1 d .
C2 C 0.9426(4) 0.1842(4) 0.3545(3) 0.0333(8) Uani 1 1 d .
H2 H 0.9450 0.2111 0.2803 0.040 Uiso 1 1 calc R
C3 C 0.8502(4) 0.2482(3) 0.4343(3) 0.0382(8) Uani 1 1 d .
H3 H 0.7927 0.3196 0.4134 0.046 Uiso 1 1 calc R
C4 C 0.8443(4) 0.2065(4) 0.5421(3) 0.0403(9) Uani 1 1 d .
H4 H 0.7823 0.2495 0.5942 0.048 Uiso 1 1 calc R
C5 C 0.9292(4) 0.1012(4) 0.5748(3) 0.0367(8) Uani 1 1 d .
H5 H 0.9227 0.0720 0.6482 0.044 Uiso 1 1 calc R
C6 C 1.0227(3) 0.0405(4) 0.4989(3) 0.0288(7) Uani 1 1 d .
C7 C 1.1307(4) -0.0675(4) 0.5104(3) 0.0319(8) Uani 1 1 d .
H7A H 1.2120 -0.0500 0.5658 0.038 Uiso 1 1 calc R
H7B H 1.0726 -0.1425 0.5330 0.038 Uiso 1 1 calc R
C8 C 1.1987(4) -0.0849(3) 0.4056(3) 0.0324(8) Uani 1 1 d .
C9 C 1.1391(4) 0.0018(3) 0.3278(3) 0.0308(8) Uani 1 1 d .
H9 H 1.1654 0.0070 0.2523 0.037 Uiso 1 1 calc R
C10 C 1.3171(4) -0.1815(4) 0.3800(3) 0.0433(10) Uani 1 1 d .
H10A H 1.2646 -0.2603 0.3649 0.065 Uiso 1 1 calc R
H10B H 1.3873 -0.1915 0.4428 0.065 Uiso 1 1 calc R
H10C H 1.3774 -0.1562 0.3155 0.065 Uiso 1 1 calc R
C11 C 0.6131(4) 0.0887(3) 0.3418(3) 0.0300(8) Uani 1 1 d .
C12 C 0.6334(4) -0.0103(4) 0.5313(3) 0.0340(9) Uani 1 1 d .
C13 C 0.7882(4) -0.1010(3) 0.3666(3) 0.0320(8) Uani 1 1 d .
O1 O 0.5098(3) 0.1108(3) 0.2843(2) 0.0426(7) Uani 1 1 d .
O2 O 0.5425(3) -0.0489(3) 0.5922(2) 0.0556(8) Uani 1 1 d .
O3 O 0.7962(3) -0.1959(3) 0.3235(2) 0.0492(7) Uani 1 1 d .
Cr1 Cr 0.77673(5) 0.05144(5) 0.43347(4) 0.02558(14) Uani 1 1 d .

loop_
_atom_site_aniso_label
_atom_site_aniso_U_11
_atom_site_aniso_U_22
_atom_site_aniso_U_33
_atom_site_aniso_U_23
_atom_site_aniso_U_13
_atom_site_aniso_U_12
C1 0.0205(16) 0.032(2) 0.0313(17) 0.0016(15) 0.0002(13) -0.0082(14)
C2 0.0247(17) 0.033(2) 0.042(2) 0.0091(18) -0.0028(15) -0.0050(15)
C3 0.0283(17) 0.0292(19) 0.057(2) -0.002(2) -0.007(2) -0.0014(14)
C4 0.0324(19) 0.042(2) 0.046(2) -0.0200(19) -0.0002(17) 0.0010(17)
C5 0.0295(17) 0.050(2) 0.0312(18) -0.0090(19) -0.0004(17) -0.0018(15)
C6 0.0227(15) 0.033(2) 0.0306(17) -0.0050(16) -0.0039(13) -0.0044(16)
C7 0.0279(16) 0.036(2) 0.0322(17) -0.0008(17) -0.0047(13) -0.0023(17)
C8 0.0186(16) 0.035(2) 0.043(2) -0.0026(14) -0.0051(14) -0.0012(13)
C9 0.0252(17) 0.041(2) 0.0263(17) -0.0018(15) 0.0052(14) -0.0005(15)
C10 0.031(2) 0.038(2) 0.060(2) -0.012(2) -0.0046(17) 0.0059(17)
C11 0.0305(18) 0.030(2) 0.0293(18) -0.0002(15) 0.0083(15) -0.0012(14)
C12 0.0312(18) 0.043(2) 0.0274(18) -0.0005(16) -0.0009(15) -0.0004(16)
C13 0.0235(16) 0.040(2) 0.0329(18) 0.0004(15) 0.0073(15) -0.0016(16)
O1 0.0310(13) 0.0570(18) 0.0398(15) 0.0050(14) -0.0076(12) 0.0015(13)
O2 0.0452(15) 0.082(2) 0.0396(15) 0.0068(17) 0.0167(12) -0.0108(17)
O3 0.0500(16) 0.0398(16) 0.0577(16) -0.0135(14) 0.0079(14) -0.0059(14)
Cr1 0.0211(2) 0.0297(2) 0.0260(2) -0.0015(3) 0.0023(2) -0.0010(2)

loop_
_atom_type_symbol
_atom_type_description
_atom_type_scat_dispersion_real
_atom_type_scat_dispersion_imag
_atom_type_scat_source
C C 0.0033 0.0016 'International Tables Vol C Tables 4.2.6.8 and 6.1.1.4'
H H 0.0000 0.0000 'International Tables Vol C Tables 4.2.6.8 and 6.1.1.4'
O O 0.0106 0.0060 'International Tables Vol C Tables 4.2.6.8 and 6.1.1.4'
Cr Cr 0.3209 0.6236 'International Tables Vol C Tables 4.2.6.8 and 6.1.1.4'

loop_
_geom_angle_atom_site_label_1
_geom_angle_atom_site_label_2
_geom_angle_atom_site_label_3
_geom_angle
C2 C1 C6 120.6(3)
C2 C1 C9 131.5(3)
C6 C1 C9 107.9(3)
C2 C1 Cr1 71.34(19)
C6 C1 Cr1 71.71(17)
C9 C1 Cr1 130.6(2)
C1 C2 C3 118.6(3)
C1 C2 Cr1 72.7(2)
C3 C2 Cr1 70.41(19)
C1 C2 H2 120.7
C3 C2 H2 120.7
Cr1 C2 H2 128.3
C4 C3 C2 120.4(3)
C4 C3 Cr1 71.5(2)
C2 C3 Cr1 72.1(2)
C4 C3 H3 119.8
C2 C3 H3 119.8
Cr1 C3 H3 128.9
C3 C4 C5 120.7(3)
C3 C4 Cr1 71.9(2)
C5 C4 Cr1 72.2(2)
C3 C4 H4 119.6
C5 C4 H4 119.6
Cr1 C4 H4 128.6
C6 C5 C4 119.4(3)
C6 C5 Cr1 73.15(19)
C4 C5 Cr1 70.8(2)
C6 C5 H5 120.3
C4 C5 H5 120.3
Cr1 C5 H5 127.8
C5 C6 C1 120.3(3)
C5 C6 C7 131.5(3)
C1 C6 C7 108.2(3)
C5 C6 Cr1 70.81(18)
C1 C6 Cr1 71.41(17)
C7 C6 Cr1 130.7(2)
C8 C7 C6 105.9(3)
C8 C7 H7A 110.6
C6 C7 H7A 110.6
C8 C7 H7B 110.6
C6 C7 H7B 110.6
H7A C7 H7B 108.7
C7 C8 C9 111.4(3)
C7 C8 C10 124.2(3)
C9 C8 C10 124.4(3)
C8 C9 C1 106.6(3)
C8 C9 H9 126.7
C1 C9 H9 126.7
C8 C10 H10A 109.5
C8 C10 H10B 109.5
H10A C10 H10B 109.5
C8 C10 H10C 109.5
H10A C10 H10C 109.5
H10B C10 H10C 109.5
O1 C11 Cr1 179.3(3)
O2 C12 Cr1 179.5(3)
O3 C13 Cr1 179.1(3)
C12 Cr1 C13 89.92(15)
C12 Cr1 C11 87.87(15)
C13 Cr1 C11 88.12(15)
C12 Cr1 C4 93.53(16)
C13 Cr1 C4 158.22(15)
C11 Cr1 C4 113.48(15)
C12 Cr1 C3 122.35(15)
C13 Cr1 C3 147.64(14)
C11 Cr1 C3 90.58(14)
C4 Cr1 C3 36.60(14)
C12 Cr1 C5 88.78(15)
C13 Cr1 C5 121.79(15)
C11 Cr1 C5 149.90(15)
C4 Cr1 C5 36.97(13)
C3 Cr1 C5 66.34(14)
C12 Cr1 C2 159.56(15)
C13 Cr1 C2 110.39(14)
C11 Cr1 C2 94.82(14)
C4 Cr1 C2 66.80(14)
C3 Cr1 C2 37.53(13)
C5 Cr1 C2 78.75(14)
C12 Cr1 C1 148.68(14)
C13 Cr1 C1 88.34(14)
C11 Cr1 C1 123.31(14)
C4 Cr1 C1 77.61(13)
C3 Cr1 C1 65.66(13)
C5 Cr1 C1 65.99(12)
C2 Cr1 C1 35.94(12)
C12 Cr1 C6 112.15(14)
C13 Cr1 C6 93.43(15)
C11 Cr1 C6 159.91(14)
C4 Cr1 C6 65.37(13)
C3 Cr1 C6 77.45(13)
C5 Cr1 C6 36.03(12)
C2 Cr1 C6 65.87(13)
C1 Cr1 C6 36.87(11)

loop_
_geom_bond_atom_site_label_1
_geom_bond_atom_site_label_2
_geom_bond_distance
C1 C2 1.387(5)
C1 C6 1.428(4)
C1 C9 1.479(4)
C1 Cr1 2.256(3)
C2 C3 1.433(5)
C2 Cr1 2.238(3)
C2 H2 0.9500
C3 C4 1.390(5)
C3 Cr1 2.216(3)
C3 H3 0.9500
C4 C5 1.408(5)
C4 Cr1 2.212(4)
C4 H4 0.9500
C5 C6 1.389(5)
C5 Cr1 2.230(4)
C5 H5 0.9500
C6 C7 1.497(5)
C6 Cr1 2.260(3)
C7 C8 1.417(4)
C7 H7A 0.9900
C7 H7B 0.9900
C8 C9 1.427(5)
C8 C10 1.489(5)
C9 H9 0.9500
C10 H10A 0.9800
C10 H10B 0.9800
C10 H10C 0.9800
C11 O1 1.155(4)
C11 Cr1 1.839(4)
C12 O2 1.155(4)
C12 Cr1 1.838(4)
C13 O3 1.154(4)
C13 Cr1 1.839(4)

loop_
_geom_torsion_atom_site_label_1
_geom_torsion_atom_site_label_2
_geom_torsion_atom_site_label_3
_geom_torsion_atom_site_label_4
_geom_torsion
C6 C1 C2 C3 1.1(5)
C9 C1 C2 C3 -176.5(3)
Cr1 C1 C2 C3 55.3(3)
C6 C1 C2 Cr1 -54.2(3)
C9 C1 C2 Cr1 128.2(4)
C1 C2 C3 C4 -1.6(5)
Cr1 C2 C3 C4 54.8(3)
C1 C2 C3 Cr1 -56.4(3)
C2 C3 C4 C5 0.3(5)
Cr1 C3 C4 C5 55.4(3)
C2 C3 C4 Cr1 -55.1(3)
C3 C4 C5 C6 1.6(5)
Cr1 C4 C5 C6 56.8(3)
C3 C4 C5 Cr1 -55.2(3)
C4 C5 C6 C1 -2.1(5)
Cr1 C5 C6 C1 53.6(3)
C4 C5 C6 C7 176.5(3)
Cr1 C5 C6 C7 -127.9(4)
C4 C5 C6 Cr1 -55.6(3)
C2 C1 C6 C5 0.7(5)
C9 C1 C6 C5 178.8(3)
Cr1 C1 C6 C5 -53.3(3)
C2 C1 C6 C7 -178.1(3)
C9 C1 C6 C7 0.0(3)
Cr1 C1 C6 C7 127.9(3)
C2 C1 C6 Cr1 54.0(3)
C9 C1 C6 Cr1 -127.9(2)
C5 C6 C7 C8 -177.8(3)
C1 C6 C7 C8 0.9(4)
Cr1 C6 C7 C8 81.7(3)
C6 C7 C8 C9 -1.5(4)
C6 C7 C8 C10 178.6(3)
C7 C8 C9 C1 1.5(4)
C10 C8 C9 C1 -178.5(3)
C2 C1 C9 C8 176.9(4)
C6 C1 C9 C8 -0.9(3)
Cr1 C1 C9 C8 -81.8(3)
C3 C4 Cr1 C12 -144.7(2)
C5 C4 Cr1 C12 83.3(2)
C3 C4 Cr1 C13 116.6(4)
C5 C4 Cr1 C13 -15.4(5)
C3 C4 Cr1 C11 -55.5(2)
C5 C4 Cr1 C11 172.5(2)
C5 C4 Cr1 C3 -132.0(3)
C3 C4 Cr1 C5 132.0(3)
C3 C4 Cr1 C2 29.5(2)
C5 C4 Cr1 C2 -102.5(2)
C3 C4 Cr1 C1 65.7(2)
C5 C4 Cr1 C1 -66.4(2)
C3 C4 Cr1 C6 102.5(2)
C5 C4 Cr1 C6 -29.5(2)
C4 C3 Cr1 C12 43.0(3)
C2 C3 Cr1 C12 175.0(2)
C4 C3 Cr1 C13 -141.7(3)
C2 C3 Cr1 C13 -9.8(4)
C4 C3 Cr1 C11 130.9(2)
C2 C3 Cr1 C11 -97.2(2)
C2 C3 Cr1 C4 131.9(3)
C4 C3 Cr1 C5 -29.2(2)
C2 C3 Cr1 C5 102.8(2)
C4 C3 Cr1 C2 -131.9(3)
C4 C3 Cr1 C1 -102.4(2)
C2 C3 Cr1 C1 29.58(19)
C4 C3 Cr1 C6 -65.4(2)
C2 C3 Cr1 C6 66.6(2)
C6 C5 Cr1 C12 132.1(3)
C4 C5 Cr1 C12 -97.5(2)
C6 C5 Cr1 C13 42.9(3)
C4 C5 Cr1 C13 173.3(2)
C6 C5 Cr1 C11 -144.3(3)
C4 C5 Cr1 C11 -13.9(4)
C6 C5 Cr1 C4 -130.4(3)
C6 C5 Cr1 C3 -101.5(2)
C4 C5 Cr1 C3 28.9(2)
C6 C5 Cr1 C2 -64.2(2)
C4 C5 Cr1 C2 66.2(2)
C6 C5 Cr1 C1 -28.8(2)
C4 C5 Cr1 C1 101.6(2)
C4 C5 Cr1 C6 130.4(3)
C1 C2 Cr1 C12 117.8(4)
C3 C2 Cr1 C12 -12.2(5)
C1 C2 Cr1 C13 -55.6(2)
C3 C2 Cr1 C13 174.4(2)
C1 C2 Cr1 C11 -145.4(2)
C3 C2 Cr1 C11 84.7(2)
C1 C2 Cr1 C4 101.1(2)
C3 C2 Cr1 C4 -28.8(2)
C1 C2 Cr1 C3 130.0(3)
C1 C2 Cr1 C5 64.4(2)
C3 C2 Cr1 C5 -65.6(2)
C3 C2 Cr1 C1 -130.0(3)
C1 C2 Cr1 C6 28.90(19)
C3 C2 Cr1 C6 -101.1(2)
C2 C1 Cr1 C12 -143.5(3)
C6 C1 Cr1 C12 -10.8(4)
C9 C1 Cr1 C12 87.3(4)
C2 C1 Cr1 C13 129.3(2)
C6 C1 Cr1 C13 -98.0(2)
C9 C1 Cr1 C13 0.2(3)
C2 C1 Cr1 C11 42.7(3)
C6 C1 Cr1 C11 175.4(2)
C9 C1 Cr1 C11 -86.4(3)
C2 C1 Cr1 C4 -67.4(2)
C6 C1 Cr1 C4 65.3(2)
C9 C1 Cr1 C4 163.5(3)
C2 C1 Cr1 C3 -30.8(2)
C6 C1 Cr1 C3 101.9(2)
C9 C1 Cr1 C3 -159.9(3)
C2 C1 Cr1 C5 -104.5(2)
C6 C1 Cr1 C5 28.2(2)
C9 C1 Cr1 C5 126.4(3)
C6 C1 Cr1 C2 132.7(3)
C9 C1 Cr1 C2 -129.1(4)
C2 C1 Cr1 C6 -132.7(3)
C9 C1 Cr1 C6 98.2(4)
C5 C6 Cr1 C12 -53.2(3)
C1 C6 Cr1 C12 173.9(2)
C7 C6 Cr1 C12 75.6(3)
C5 C6 Cr1 C13 -144.5(2)
C1 C6 Cr1 C13 82.6(2)
C7 C6 Cr1 C13 -15.7(3)
C5 C6 Cr1 C11 121.5(4)
C1 C6 Cr1 C11 -11.3(5)
C7 C6 Cr1 C11 -109.6(5)
C5 C6 Cr1 C4 30.3(2)
C1 C6 Cr1 C4 -102.6(2)
C7 C6 Cr1 C4 159.1(3)
C5 C6 Cr1 C3 66.9(2)
C1 C6 Cr1 C3 -66.0(2)
C7 C6 Cr1 C3 -164.3(3)
C1 C6 Cr1 C5 -132.8(3)
C7 C6 Cr1 C5 128.8(4)
C5 C6 Cr1 C2 104.6(3)
C1 C6 Cr1 C2 -28.2(2)
C7 C6 Cr1 C2 -126.5(3)
C5 C6 Cr1 C1 132.8(3)
C7 C6 Cr1 C1 -98.3(4)
